data_4085306
loop_
_publ_author_name
'Garc\'ia-Valle, Francisco M.'
'Estivill, Robert'
'Gallegos, Carlos'
'Cuenca, Tom\'as'
'Mosquera, Marta E. G.'
'Tabernero, Vanessa'
'Cano, Jes\'us'

_publ_section_title
;
 Metal and Ligand-Substituent Effects in the Immortal Polymerization
 ofrac-Lactide with Li, Na, and K Phenoxo-imine Complexes
;
_journal_issue 2
_journal_name_full Organometallics
_journal_page_first 477
_journal_paper_doi 10.1021/om501000b
_journal_volume 34
_journal_year 2015
_chemical_formula_moiety 'C92 H120 K4 N4 O8. 1.5 O C4 H8'
_chemical_formula_sum 'C98 H132 K4 N4 O9.5'
_chemical_formula_weight 1674.48
_chemical_name_systematic
;
 ?
;
_space_group_IT_number 15
_symmetry_cell_setting monoclinic
_symmetry_space_group_name_Hall '-C 2yc'
_symmetry_space_group_name_H-M 'C 1 2/c 1'
_atom_sites_solution_hydrogens geom
_atom_sites_solution_primary direct
_atom_sites_solution_secondary difmap
_audit_creation_method SHELXL-97
_cell_angle_alpha 90.00
_cell_angle_beta 105.472(18)
_cell_angle_gamma 90.00
_cell_formula_units_Z 8
_cell_length_a 28.535(4)
_cell_length_b 16.268(12)
_cell_length_c 46.622(18)
_cell_measurement_reflns_used 66
_cell_measurement_temperature 200(2)
_cell_measurement_theta_max 21.36
_cell_measurement_theta_min 3.48
_cell_volume 20858(18)
_computing_cell_refinement 'Dirax/lsq (Duisenberg & Schreurs, 1989-2000)'
_computing_data_collection 'Collect (Bruker AXS BV, 1997-2004)'
_computing_data_reduction 'EvalCCD (Duisenberg & Schreurs 1990-2000)'
_computing_molecular_graphics 'Ortep-3 for Windows (Farrugia, 1997)'
_computing_publication_material 'WinGX publication routines (Farrugia, 1999)'
_computing_structure_refinement 'SHELXL-97 (Sheldrick, 1997)'
_diffrn_ambient_temperature 200(2)
_diffrn_detector 'CCD plate'
_diffrn_detector_area_resol_mean 9
_diffrn_measured_fraction_theta_full 0.989
_diffrn_measured_fraction_theta_max 0.989
_diffrn_measurement_device '95mm CCD camera on \k-goniostat'
_diffrn_measurement_device_type KappaCCD
_diffrn_measurement_method 'CCD rotation images, thick slices'
_diffrn_orient_matrix_type X=UH
_diffrn_orient_matrix_UB_11 0.01
_diffrn_orient_matrix_UB_12 0
_diffrn_orient_matrix_UB_13 0
_diffrn_orient_matrix_UB_21 0
_diffrn_orient_matrix_UB_22 0.01
_diffrn_orient_matrix_UB_23 0
_diffrn_orient_matrix_UB_31 0
_diffrn_orient_matrix_UB_32 0
_diffrn_orient_matrix_UB_33 0.01
_diffrn_radiation_monochromator graphite
_diffrn_radiation_probe x-ray
_diffrn_radiation_source 'fine-focus sealed tube'
_diffrn_radiation_type MoK\a
_diffrn_radiation_wavelength 0.71073
_diffrn_reflns_av_R_equivalents 0.1254
_diffrn_reflns_av_sigmaI/netI 0.2259
_diffrn_reflns_limit_h_max 33
_diffrn_reflns_limit_h_min -33
_diffrn_reflns_limit_k_max 19
_diffrn_reflns_limit_k_min -19
_diffrn_reflns_limit_l_max 55
_diffrn_reflns_limit_l_min -53
_diffrn_reflns_number 98376
_diffrn_reflns_theta_full 24.93
_diffrn_reflns_theta_max 24.93
_diffrn_reflns_theta_min 3.00
_diffrn_source 'Enraf Nonius FR590'
_exptl_absorpt_coefficient_mu 0.222
_exptl_absorpt_correction_T_max 1.202
_exptl_absorpt_correction_T_min 0.697
_exptl_absorpt_correction_type multi-scan
_exptl_absorpt_process_details
;
 R.H. Blessing, Acta Cryst. (1995), A51, 33-38
;
_exptl_crystal_colour red
_exptl_crystal_density_diffrn 1.066
_exptl_crystal_density_method 'not measured'
_exptl_crystal_description prism
_exptl_crystal_F_000 7200
_exptl_crystal_size_max 0.49
_exptl_crystal_size_mid 0.48
_exptl_crystal_size_min 0.45
_platon_squeeze_details
;
;
_refine_diff_density_max 0.423
_refine_diff_density_min -0.223
_refine_diff_density_rms 0.059
_refine_ls_extinction_method none
_refine_ls_goodness_of_fit_ref 0.793
_refine_ls_hydrogen_treatment constr
_refine_ls_matrix_type full
_refine_ls_number_parameters 939
_refine_ls_number_reflns 18059
_refine_ls_number_restraints 0
_refine_ls_restrained_S_all 0.793
_refine_ls_R_factor_all 0.2333
_refine_ls_R_factor_gt 0.0779
_refine_ls_shift/su_max 0.000
_refine_ls_shift/su_mean 0.000
_refine_ls_structure_factor_coef Fsqd
_refine_ls_weighting_details 'calc w=1/[\s^2^(Fo^2^)+(0.1109P)^2^+0.0000P] where P=(Fo^2^+2Fc^2^)/3'
_refine_ls_weighting_scheme calc
_refine_ls_wR_factor_gt 0.1907
_refine_ls_wR_factor_ref 0.2360
_reflns_number_gt 5117
_reflns_number_total 18059
_reflns_threshold_expression >2sigma(I)
_cod_data_source_file om501000b_si_002.cif
_cod_data_source_block 3e
_cod_depositor_comments 'Adding full bibliography for 4085301--4085306.cif.'
_cod_original_cell_volume 20858(17)
_cod_original_sg_symbol_H-M 'C 2/c'
_cod_original_formula_sum 'C98 H132 K4 N4 O9.50'
_cod_database_code 4085306

loop_
_symmetry_equiv_pos_as_xyz
'x, y, z'
'-x, y, -z+1/2'
'x+1/2, y+1/2, z'
'-x+1/2, y+1/2, -z+1/2'
'-x, -y, -z'
'x, -y, z-1/2'
'-x+1/2, -y+1/2, -z'
'x+1/2, -y+1/2, z-1/2'

loop_
_atom_site_label
_atom_site_type_symbol
_atom_site_fract_x
_atom_site_fract_y
_atom_site_fract_z
_atom_site_U_iso_or_equiv
_atom_site_adp_type
_atom_site_occupancy
_atom_site_symmetry_multiplicity
_atom_site_calc_flag
_atom_site_refinement_flags
_atom_site_disorder_assembly
_atom_site_disorder_group
K1 K 0.13890(4) 0.66270(7) 0.08781(3) 0.0722(4) Uani 1 1 d . A .
K2 K 0.21694(4) 0.73580(7) 0.16259(3) 0.0709(4) Uani 1 1 d . A .
K3 K 0.07590(4) 0.73101(8) 0.14957(3) 0.0748(4) Uani 1 1 d . . .
K4 K 0.13265(4) 0.89051(7) 0.10790(3) 0.0762(4) Uani 1 1 d . A .
N1 N 0.24056(15) 0.8413(3) 0.21042(10) 0.0634(12) Uani 1 1 d . A .
N2 N 0.20242(17) 0.9567(3) 0.08429(10) 0.0723(14) Uani 1 1 d . . .
N3 N -0.01943(16) 0.7327(2) 0.11287(12) 0.0676(12) Uani 1 1 d . A .
N4 N 0.13109(15) 0.4967(3) 0.09951(13) 0.0696(13) Uani 1 1 d . A .
O1 O 0.06886(12) 0.7672(2) 0.09481(8) 0.0655(10) Uani 1 1 d . A .
O2 O 0.14907(11) 0.8417(2) 0.16428(8) 0.0717(10) Uani 1 1 d . A .
O3 O 0.20249(13) 0.78814(19) 0.10565(8) 0.0718(11) Uani 1 1 d . . .
O4 O 0.14584(12) 0.6264(2) 0.14300(8) 0.0700(10) Uani 1 1 d . A .
O5 O 0.2791(2) 0.6099(3) 0.17987(12) 0.1268(18) Uani 1 1 d . . .
O6 O 0.05879(16) 1.0003(3) 0.08896(12) 0.1112(15) Uani 1 1 d . . .
O7 O 0.15969(18) 0.6662(3) 0.03453(9) 0.1039(14) Uani 1 1 d . . .
C10 C -0.0127(2) 0.7611(3) 0.06330(13) 0.0588(14) Uani 1 1 d . A .
C11 C -0.0374(2) 0.7424(3) 0.08517(15) 0.0671(16) Uani 1 1 d . . .
H11 H -0.0717 0.7363 0.0782 0.081 Uiso 1 1 calc R A .
C12 C 0.2876(2) 0.8165(3) 0.22757(13) 0.0612(15) Uani 1 1 d . . .
C13 C 0.2670(2) 0.8532(4) 0.08992(12) 0.0668(15) Uani 1 1 d . . .
C14 C 0.2901(2) 0.7680(3) 0.25272(14) 0.0646(15) Uani 1 1 d . A .
C15 C 0.1343(2) 0.4246(4) 0.17413(19) 0.0871(19) Uani 1 1 d . A .
H15 H 0.1296 0.3684 0.1686 0.105 Uiso 1 1 calc R . .
C16 C -0.0422(2) 0.7691(3) 0.03417(17) 0.0785(17) Uani 1 1 d . . .
H16 H -0.0763 0.7619 0.0309 0.094 Uiso 1 1 calc R A .
C20 C -0.0516(2) 0.7159(4) 0.13091(13) 0.0714(16) Uani 1 1 d . A .
C21 C 0.2710(2) 0.7087(4) 0.10602(13) 0.0846(19) Uani 1 1 d . . .
C22 C 0.1566(2) 1.0013(3) 0.21992(14) 0.0821(18) Uani 1 1 d . . .
H22 H 0.1787 1.0232 0.2372 0.098 Uiso 1 1 calc R . .
C23 C 0.13578(18) 0.4826(4) 0.15217(15) 0.0669(16) Uani 1 1 d . . .
C24 C 0.1690(3) 0.4460(3) 0.06322(17) 0.084(2) Uani 1 1 d . A .
C25 C 0.0812(2) 0.4369(3) 0.05312(17) 0.0751(17) Uani 1 1 d . A .
C26 C 0.18763(19) 1.0387(5) 0.07389(17) 0.0794(19) Uani 1 1 d . A .
C27 C 0.0917(2) 0.9387(3) 0.16878(14) 0.0802(19) Uani 1 1 d . A .
C28 C 0.0254(3) 0.7960(3) 0.01511(15) 0.0817(18) Uani 1 1 d . . .
H28 H 0.0382 0.8076 -0.0013 0.098 Uiso 1 1 calc R A .
C29 C 0.3279(2) 0.8336(3) 0.21704(13) 0.0631(15) Uani 1 1 d . A .
C30 C 0.1270(3) 0.4577(3) 0.07190(15) 0.0683(16) Uani 1 1 d . . .
C31 C 0.1857(2) 1.0989(4) 0.09517(18) 0.0825(19) Uani 1 1 d . . .
C32 C 0.0390(2) 0.7717(3) 0.06870(15) 0.0666(16) Uani 1 1 d . . .
C33 C 0.14379(18) 0.5674(4) 0.16168(14) 0.0696(17) Uani 1 1 d . A .
C34 C 0.3126(2) 0.8454(4) 0.08502(13) 0.0841(18) Uani 1 1 d . A .
H34 H 0.3266 0.8911 0.0777 0.101 Uiso 1 1 calc R . .
C35 C 0.3724(2) 0.8024(4) 0.23292(15) 0.0753(17) Uani 1 1 d . . .
H35 H 0.4005 0.8135 0.2263 0.090 Uiso 1 1 calc R A .
C36 C 0.2208(2) 0.9024(3) 0.21895(13) 0.0711(16) Uani 1 1 d . . .
H36 H 0.2399 0.9306 0.2359 0.085 Uiso 1 1 calc R A .
C37 C 0.1390(2) 0.9023(3) 0.17938(15) 0.0684(16) Uani 1 1 d . A .
C38 C 0.17199(19) 0.9356(3) 0.20591(13) 0.0632(15) Uani 1 1 d . A .
C39 C 0.1393(2) 0.4455(5) 0.20327(18) 0.097(2) Uani 1 1 d . . .
H39 H 0.1377 0.4047 0.2175 0.116 Uiso 1 1 calc R A .
C40 C 0.0580(2) 0.7890(3) 0.04320(15) 0.0809(18) Uani 1 1 d . A .
C41 C 0.1491(2) 0.5877(4) 0.19175(14) 0.0799(17) Uani 1 1 d . A .
C42 C -0.0735(2) 0.7801(4) 0.14217(16) 0.090(2) Uani 1 1 d . . .
C43 C -0.0247(3) 0.7870(4) 0.00968(15) 0.091(2) Uani 1 1 d . A .
H43 H -0.0459 0.7928 -0.0097 0.110 Uiso 1 1 calc R . .
C44 C 0.3767(2) 0.7556(3) 0.25807(16) 0.0759(18) Uani 1 1 d . A .
H44 H 0.4078 0.7358 0.2687 0.091 Uiso 1 1 calc R . .
C45 C 0.0790(3) 0.4055(4) 0.02487(17) 0.0861(19) Uani 1 1 d . . .
H45 H 0.0484 0.3917 0.0117 0.103 Uiso 1 1 calc R A .
C46 C 0.0351(2) 0.4517(4) 0.06276(14) 0.0912(19) Uani 1 1 d . . .
H46 H 0.0446 0.4566 0.0849 0.109 Uiso 1 1 calc R A .
C47 C 0.13034(19) 0.4554(4) 0.12236(16) 0.0712(16) Uani 1 1 d . A .
H47 H 0.1254 0.3980 0.1192 0.085 Uiso 1 1 calc R . .
C48 C 0.2398(2) 0.6568(4) 0.26772(14) 0.098(2) Uani 1 1 d . A .
H48A H 0.2107 0.6480 0.2748 0.148 Uiso 1 1 calc R . .
H48B H 0.2683 0.6343 0.2823 0.148 Uiso 1 1 calc R . .
H48C H 0.2357 0.6289 0.2486 0.148 Uiso 1 1 calc R . .
C49 C 0.0797(2) 1.0055(4) 0.18472(17) 0.093(2) Uani 1 1 d . . .
H49 H 0.0486 1.0301 0.1776 0.111 Uiso 1 1 calc R A .
C50 C 0.2452(2) 0.7858(4) 0.10048(12) 0.0717(16) Uani 1 1 d . A .
C51 C 0.1919(3) 0.7163(5) 0.02428(17) 0.121(3) Uani 1 1 d . A .
H51A H 0.2257 0.7068 0.0365 0.145 Uiso 1 1 calc R . .
H51B H 0.1838 0.7749 0.0261 0.145 Uiso 1 1 calc R . .
C52 C 0.2439(2) 0.9325(4) 0.08251(12) 0.0798(18) Uani 1 1 d . A .
H52 H 0.2624 0.9721 0.0753 0.096 Uiso 1 1 calc R . .
C53 C 0.2020(2) 1.0824(4) 0.12752(15) 0.0815(18) Uani 1 1 d . A .
H53 H 0.2059 1.0216 0.1304 0.098 Uiso 1 1 calc R . .
C54 C 0.3230(2) 0.8859(4) 0.18994(14) 0.0798(17) Uani 1 1 d . . .
H54 H 0.2886 0.8822 0.1776 0.096 Uiso 1 1 calc R A .
C55 C 0.3168(3) 0.7048(4) 0.10142(15) 0.099(2) Uani 1 1 d . A .
H55 H 0.3345 0.6548 0.1057 0.118 Uiso 1 1 calc R . .
C56 C 0.3383(2) 0.7711(6) 0.09072(15) 0.103(2) Uani 1 1 d . . .
H56 H 0.3696 0.7660 0.0874 0.124 Uiso 1 1 calc R A .
C57 C 0.1115(3) 1.0370(4) 0.21038(17) 0.094(2) Uani 1 1 d . A .
H57 H 0.1023 1.0815 0.2209 0.113 Uiso 1 1 calc R . .
C58 C -0.0634(3) 0.8673(5) 0.1366(2) 0.117(3) Uani 1 1 d . A .
H58 H -0.0353 0.8674 0.1276 0.140 Uiso 1 1 calc R . .
C59 C 0.3366(2) 0.7369(3) 0.26817(14) 0.0809(18) Uani 1 1 d . . .
H59 H 0.3400 0.7034 0.2853 0.097 Uiso 1 1 calc R A .
C60 C 0.1194(4) 0.3947(4) 0.01617(16) 0.103(2) Uani 1 1 d . A .
H60 H 0.1171 0.3729 -0.0031 0.124 Uiso 1 1 calc R . .
C61 C 0.1661(2) 1.1111(4) 0.14349(16) 0.112(2) Uani 1 1 d . . .
H61A H 0.1784 1.0990 0.1648 0.168 Uiso 1 1 calc R A .
H61B H 0.1351 1.0827 0.1355 0.168 Uiso 1 1 calc R . .
H61C H 0.1612 1.1705 0.1407 0.168 Uiso 1 1 calc R . .
C62 C 0.2469(2) 0.7479(4) 0.26392(16) 0.0880(19) Uani 1 1 d . . .
H62 H 0.2174 0.7688 0.2489 0.106 Uiso 1 1 calc R A .
C63 C 0.0129(3) 0.9796(4) 0.09272(18) 0.110(2) Uani 1 1 d . A .
H63A H 0.0075 1.0085 0.1102 0.132 Uiso 1 1 calc R . .
H63B H 0.0110 0.9197 0.0960 0.132 Uiso 1 1 calc R . .
C65 C 0.1687(2) 1.1750(4) 0.0837(2) 0.101(2) Uani 1 1 d . A .
H65 H 0.1674 1.2174 0.0975 0.121 Uiso 1 1 calc R . .
C66 C 0.1706(3) 0.9839(5) 0.02031(17) 0.113(2) Uani 1 1 d . A .
H66 H 0.1834 0.9332 0.0319 0.136 Uiso 1 1 calc R . .
C67 C 0.1466(2) 0.5258(5) 0.21136(14) 0.0911(19) Uani 1 1 d . A .
H67 H 0.1502 0.5398 0.2316 0.109 Uiso 1 1 calc R . .
C68 C 0.3331(3) 0.9746(4) 0.19921(15) 0.112(2) Uani 1 1 d . A .
H68A H 0.3291 1.0090 0.1815 0.169 Uiso 1 1 calc R . .
H68B H 0.3664 0.9797 0.2118 0.169 Uiso 1 1 calc R . .
H68C H 0.3102 0.9925 0.2103 0.169 Uiso 1 1 calc R . .
C69 C -0.0341(3) 0.5615(4) 0.1262(2) 0.115(3) Uani 1 1 d . A .
H69 H -0.0169 0.5838 0.1118 0.138 Uiso 1 1 calc R . .
C70 C -0.1117(3) 0.6804(6) 0.16614(17) 0.119(3) Uani 1 1 d . . .
H70 H -0.1334 0.6679 0.1779 0.143 Uiso 1 1 calc R A .
C71 C -0.0580(2) 0.6334(5) 0.13788(15) 0.0860(19) Uani 1 1 d . . .
C72 C 0.2372(2) 0.3909(4) 0.10410(16) 0.121(2) Uani 1 1 d . A .
H72A H 0.2687 0.4037 0.1179 0.182 Uiso 1 1 calc R . .
H72B H 0.2408 0.3441 0.0916 0.182 Uiso 1 1 calc R . .
H72C H 0.2138 0.3769 0.1154 0.182 Uiso 1 1 calc R . .
C73 C 0.2492(3) 0.7909(4) 0.29355(18) 0.121(3) Uani 1 1 d . A .
H73A H 0.2201 0.7769 0.3000 0.182 Uiso 1 1 calc R . .
H73B H 0.2506 0.8505 0.2910 0.182 Uiso 1 1 calc R . .
H73C H 0.2782 0.7726 0.3087 0.182 Uiso 1 1 calc R . .
C74 C 0.0514(3) 1.0546(6) 0.0644(2) 0.175(4) Uani 1 1 d . A .
H74A H 0.0711 1.0374 0.0509 0.210 Uiso 1 1 calc R . .
H74B H 0.0605 1.1114 0.0712 0.210 Uiso 1 1 calc R . .
C75 C 0.3555(2) 0.8595(5) 0.17066(14) 0.125(2) Uani 1 1 d . A .
H75A H 0.3499 0.8954 0.1532 0.187 Uiso 1 1 calc R . .
H75B H 0.3480 0.8026 0.1642 0.187 Uiso 1 1 calc R . .
H75C H 0.3896 0.8635 0.1821 0.187 Uiso 1 1 calc R . .
C76 C 0.2510(2) 1.1221(4) 0.14109(14) 0.109(2) Uani 1 1 d . . .
H76A H 0.2611 1.1108 0.1625 0.164 Uiso 1 1 calc R A .
H76B H 0.2484 1.1816 0.1378 0.164 Uiso 1 1 calc R . .
H76C H 0.2751 1.0996 0.1317 0.164 Uiso 1 1 calc R . .
C77 C 0.3262(4) 0.6179(5) 0.1911(3) 0.199(5) Uani 1 1 d . A .
H77A H 0.3335 0.6318 0.2125 0.238 Uiso 1 1 calc R . .
H77B H 0.3387 0.6628 0.1808 0.238 Uiso 1 1 calc R . .
C78 C 0.1718(2) 1.0504(5) 0.04236(19) 0.094(2) Uani 1 1 d . . .
C81 C 0.2186(2) 0.4662(4) 0.08419(18) 0.102(2) Uani 1 1 d . . .
H81 H 0.2139 0.5120 0.0974 0.123 Uiso 1 1 calc R A .
C82 C 0.1660(3) 0.4151(4) 0.0351(2) 0.098(2) Uani 1 1 d . . .
H82 H 0.1945 0.4077 0.0285 0.117 Uiso 1 1 calc R A .
C84 C 0.1261(3) 0.6281(4) 0.00949(18) 0.112(2) Uani 1 1 d . A .
H84A H 0.0945 0.6574 0.0045 0.135 Uiso 1 1 calc R . .
H84B H 0.1204 0.5700 0.0140 0.135 Uiso 1 1 calc R . .
C85 C 0.2567(3) 0.4941(4) 0.06870(17) 0.131(3) Uani 1 1 d . A .
H85A H 0.2871 0.5070 0.0837 0.197 Uiso 1 1 calc R . .
H85B H 0.2450 0.5432 0.0568 0.197 Uiso 1 1 calc R . .
H85C H 0.2625 0.4501 0.0557 0.197 Uiso 1 1 calc R . .
C86 C 0.0035(3) 0.5205(5) 0.1514(2) 0.182(4) Uani 1 1 d . . .
H86A H 0.0264 0.5619 0.1622 0.273 Uiso 1 1 calc R A .
H86B H 0.0213 0.4791 0.1431 0.273 Uiso 1 1 calc R . .
H86C H -0.0127 0.4939 0.1649 0.273 Uiso 1 1 calc R . .
C89 C -0.0883(3) 0.6168(5) 0.15554(17) 0.106(2) Uani 1 1 d . A .
H89 H -0.0933 0.5615 0.1606 0.128 Uiso 1 1 calc R . .
C90 C -0.1040(3) 0.7609(5) 0.15989(18) 0.114(3) Uani 1 1 d . A .
H90 H -0.1196 0.8036 0.1678 0.137 Uiso 1 1 calc R . .
C91 C 0.0112(4) 0.5311(6) 0.0503(2) 0.221(6) Uani 1 1 d . A .
H91A H -0.0178 0.5401 0.0574 0.331 Uiso 1 1 calc R . .
H91B H 0.0018 0.5284 0.0285 0.331 Uiso 1 1 calc R . .
H91C H 0.0341 0.5766 0.0568 0.331 Uiso 1 1 calc R . .
C93 C 0.3138(4) 0.4816(5) 0.1870(3) 0.188(5) Uani 1 1 d . . .
H93A H 0.3185 0.4566 0.2069 0.225 Uiso 1 1 calc R A .
H93B H 0.3153 0.4379 0.1724 0.225 Uiso 1 1 calc R . .
C94 C 0.0001(4) 0.3814(7) 0.0546(3) 0.265(7) Uani 1 1 d . A .
H94A H 0.0162 0.3304 0.0631 0.398 Uiso 1 1 calc R . .
H94B H -0.0108 0.3764 0.0329 0.398 Uiso 1 1 calc R . .
H94C H -0.0280 0.3916 0.0624 0.398 Uiso 1 1 calc R . .
C95 C -0.0489(3) 0.9180(5) 0.1641(2) 0.168(4) Uani 1 1 d . . .
H95A H -0.0420 0.9743 0.1589 0.252 Uiso 1 1 calc R A .
H95B H -0.0196 0.8945 0.1777 0.252 Uiso 1 1 calc R . .
H95C H -0.0753 0.9187 0.1739 0.252 Uiso 1 1 calc R . .
C96 C -0.0235(3) 1.0038(6) 0.0661(2) 0.155(3) Uani 1 1 d . . .
H96A H -0.0387 0.9549 0.0547 0.186 Uiso 1 1 calc R A .
H96B H -0.0492 1.0371 0.0712 0.186 Uiso 1 1 calc R . .
C98 C 0.1882(4) 0.6973(8) -0.0057(2) 0.258(7) Uani 1 1 d . . .
H98A H 0.2195 0.6753 -0.0078 0.310 Uiso 1 1 calc R A .
H98B H 0.1798 0.7471 -0.0182 0.310 Uiso 1 1 calc R . .
C99 C -0.0699(3) 0.5001(5) 0.1104(2) 0.179(4) Uani 1 1 d . . .
H99A H -0.0942 0.5271 0.0943 0.268 Uiso 1 1 calc R A .
H99B H -0.0860 0.4749 0.1243 0.268 Uiso 1 1 calc R . .
H99C H -0.0532 0.4574 0.1020 0.268 Uiso 1 1 calc R . .
C117 C -0.1070(3) 0.9041(5) 0.1135(2) 0.166(4) Uani 1 1 d . . .
H11A H -0.0998 0.9612 0.1094 0.249 Uiso 1 1 calc R A .
H11B H -0.1358 0.9024 0.1211 0.249 Uiso 1 1 calc R . .
H11C H -0.1132 0.8721 0.0950 0.249 Uiso 1 1 calc R . .
C100 C 0.1547(2) 1.1332(6) 0.0342(2) 0.116(3) Uani 1 1 d . A .
H100 H 0.1434 1.1463 0.0136 0.139 Uiso 1 1 calc R . .
C118 C 0.0011(4) 1.0496(9) 0.0499(3) 0.293(9) Uani 1 1 d . A .
H11D H -0.0128 1.1057 0.0469 0.351 Uiso 1 1 calc R . .
H11E H -0.0033 1.0242 0.0300 0.351 Uiso 1 1 calc R . .
C119 C 0.1540(3) 1.1934(5) 0.0545(2) 0.117(3) Uani 1 1 d . . .
H119 H 0.1432 1.2473 0.0482 0.140 Uiso 1 1 calc R A .
C101 C 0.1191(3) 0.9657(6) 0.0031(2) 0.207(5) Uani 1 1 d . . .
H10A H 0.1189 0.9210 -0.0110 0.311 Uiso 1 1 calc R A .
H10B H 0.1046 1.0150 -0.0078 0.311 Uiso 1 1 calc R . .
H10C H 0.1002 0.9493 0.0169 0.311 Uiso 1 1 calc R . .
C102 C 0.2020(5) 0.9993(7) 0.0001(3) 0.263(7) Uani 1 1 d . . .
H10D H 0.1997 0.9527 -0.0136 0.394 Uiso 1 1 calc R A .
H10E H 0.2358 1.0058 0.0118 0.394 Uiso 1 1 calc R . .
H10F H 0.1912 1.0495 -0.0114 0.394 Uiso 1 1 calc R . .
C103 C 0.1482(4) 0.6329(8) -0.01516(19) 0.247(7) Uani 1 1 d . A .
H10G H 0.1240 0.6499 -0.0337 0.296 Uiso 1 1 calc R . .
H10H H 0.1621 0.5791 -0.0186 0.296 Uiso 1 1 calc R . .
C104 C 0.3487(4) 0.5431(8) 0.1874(4) 0.279(8) Uani 1 1 d . A .
H10I H 0.3781 0.5339 0.2040 0.335 Uiso 1 1 calc R . .
H10J H 0.3583 0.5432 0.1685 0.335 Uiso 1 1 calc R . .
C105 C 0.2685(3) 0.5261(7) 0.1781(3) 0.203(5) Uani 1 1 d . A .
H10K H 0.2508 0.5113 0.1574 0.244 Uiso 1 1 calc R . .
H10L H 0.2478 0.5120 0.1913 0.244 Uiso 1 1 calc R . .
O8 O 0.0654 0.7490 0.2054 0.043(4) Uiso 0.356(8) 1 d P A 1
C1 C 0.1113 0.7480 0.2292 0.077(6) Uiso 0.356(8) 1 d P A 1
C2 C 0.0948 0.7628 0.2590 0.118(7) Uiso 0.356(8) 1 d P A 1
C3 C 0.0427 0.8093 0.2421 0.151(9) Uiso 0.356(8) 1 d P A 1
C4 C 0.0265 0.7658 0.2123 0.130(9) Uiso 0.356(8) 1 d P A 1
O8' O 0.0650 0.7436 0.2058 0.214(8) Uiso 0.644(8) 1 d P A 2
C1' C 0.0419 0.6897 0.2187 0.141(5) Uiso 0.644(8) 1 d P A 2
C2' C 0.0767 0.6854 0.2503 0.153(5) Uiso 0.644(8) 1 d P A 2
C3' C 0.0959 0.7996 0.2524 0.161(6) Uiso 0.644(8) 1 d P A 2
C4' C 0.0842 0.8212 0.2293 0.163(6) Uiso 0.644(8) 1 d P A 2

loop_
_atom_site_aniso_label
_atom_site_aniso_U_11
_atom_site_aniso_U_22
_atom_site_aniso_U_33
_atom_site_aniso_U_23
_atom_site_aniso_U_13
_atom_site_aniso_U_12
K1 0.0780(9) 0.0670(8) 0.0719(9) 0.0055(7) 0.0207(7) -0.0039(7)
K2 0.0637(8) 0.0640(8) 0.0805(9) -0.0054(7) 0.0113(7) 0.0050(6)
K3 0.0615(8) 0.0902(9) 0.0713(9) 0.0087(7) 0.0153(7) -0.0073(7)
K4 0.0615(8) 0.0677(8) 0.0995(11) 0.0163(7) 0.0219(7) -0.0020(6)
N1 0.051(3) 0.060(3) 0.078(3) -0.001(3) 0.014(3) 0.008(2)
N2 0.053(3) 0.077(4) 0.084(4) 0.013(3) 0.013(3) -0.005(3)
N3 0.063(3) 0.064(3) 0.079(4) 0.001(3) 0.024(3) -0.001(2)
N4 0.080(3) 0.058(3) 0.065(4) 0.001(3) 0.009(3) -0.007(2)
O1 0.050(2) 0.080(3) 0.063(3) 0.016(2) 0.010(2) -0.0039(18)
O2 0.056(2) 0.068(2) 0.089(3) -0.005(2) 0.015(2) 0.0102(19)
O3 0.063(2) 0.054(2) 0.103(3) 0.009(2) 0.031(2) -0.0078(19)
O4 0.086(3) 0.066(2) 0.059(3) 0.005(2) 0.021(2) -0.0070(19)
O5 0.094(4) 0.075(4) 0.192(5) -0.014(3) 0.004(3) 0.020(3)
O6 0.079(3) 0.093(3) 0.152(5) 0.040(3) 0.013(3) 0.004(2)
O7 0.132(4) 0.120(4) 0.067(3) -0.003(3) 0.039(3) -0.021(3)
C10 0.059(4) 0.051(3) 0.062(4) 0.002(3) 0.007(4) -0.005(3)
C11 0.056(4) 0.084(4) 0.058(4) 0.004(4) 0.009(3) -0.010(3)
C12 0.064(4) 0.056(4) 0.062(4) -0.005(3) 0.014(3) 0.010(3)
C13 0.062(4) 0.079(5) 0.065(4) 0.008(3) 0.028(3) -0.016(4)
C14 0.057(4) 0.056(3) 0.080(5) 0.004(3) 0.016(3) 0.002(3)
C15 0.090(5) 0.064(4) 0.101(6) 0.032(5) 0.013(4) -0.003(3)
C16 0.058(4) 0.079(4) 0.091(5) -0.006(4) 0.006(4) -0.001(3)
C20 0.057(4) 0.083(5) 0.072(4) 0.001(4) 0.013(3) -0.020(4)
C21 0.052(4) 0.102(5) 0.097(5) -0.015(4) 0.014(4) 0.018(4)
C22 0.070(4) 0.061(4) 0.118(6) -0.019(4) 0.031(4) -0.008(3)
C23 0.062(4) 0.051(4) 0.084(5) 0.008(4) 0.012(3) -0.003(3)
C24 0.121(7) 0.048(4) 0.091(6) -0.012(4) 0.041(5) 0.009(4)
C25 0.083(5) 0.054(4) 0.082(5) 0.016(4) 0.013(4) -0.007(3)
C26 0.054(4) 0.089(5) 0.088(6) 0.043(5) 0.006(4) -0.012(4)
C27 0.079(4) 0.050(4) 0.127(6) 0.006(4) 0.056(4) 0.022(3)
C28 0.093(5) 0.085(4) 0.072(5) 0.020(4) 0.030(4) 0.004(4)
C29 0.060(4) 0.068(4) 0.063(4) -0.004(3) 0.019(4) -0.009(3)
C30 0.086(5) 0.051(4) 0.069(5) 0.002(3) 0.021(4) 0.004(3)
C31 0.079(4) 0.061(5) 0.114(7) 0.007(5) 0.036(4) -0.015(4)
C32 0.060(4) 0.054(3) 0.082(5) 0.002(3) 0.011(4) 0.001(3)
C33 0.058(4) 0.091(5) 0.055(5) 0.031(4) 0.008(3) 0.008(3)
C34 0.076(5) 0.098(5) 0.083(5) 0.007(4) 0.029(4) -0.003(4)
C35 0.066(4) 0.076(4) 0.087(5) 0.000(4) 0.025(4) -0.001(3)
C36 0.057(4) 0.061(4) 0.090(5) 0.009(4) 0.012(3) -0.005(3)
C37 0.065(4) 0.051(4) 0.096(5) 0.006(4) 0.032(4) 0.010(3)
C38 0.058(4) 0.062(4) 0.070(4) -0.003(3) 0.017(3) -0.002(3)
C39 0.106(5) 0.092(6) 0.085(6) 0.036(5) 0.011(4) 0.004(4)
C40 0.111(5) 0.068(4) 0.068(5) 0.015(3) 0.031(4) 0.006(3)
C41 0.092(4) 0.100(5) 0.048(4) 0.024(4) 0.019(3) 0.006(4)
C42 0.079(5) 0.087(6) 0.115(6) -0.025(4) 0.044(4) -0.018(4)
C43 0.099(6) 0.092(5) 0.071(5) 0.003(4) 0.001(4) -0.001(4)
C44 0.054(4) 0.058(4) 0.105(6) -0.006(4) 0.003(4) 0.004(3)
C45 0.106(6) 0.071(4) 0.082(6) -0.005(4) 0.025(5) 0.006(4)
C46 0.084(5) 0.101(5) 0.084(5) -0.008(4) 0.013(4) -0.013(4)
C47 0.069(4) 0.062(4) 0.077(5) -0.002(4) 0.010(4) 0.002(3)
C48 0.096(5) 0.085(5) 0.109(5) 0.018(4) 0.018(4) -0.014(4)
C49 0.063(4) 0.080(5) 0.132(6) 0.025(4) 0.019(4) 0.004(4)
C50 0.061(4) 0.083(5) 0.070(4) -0.011(3) 0.014(3) -0.004(4)
C51 0.146(7) 0.141(6) 0.085(6) 0.008(5) 0.046(5) -0.042(5)
C52 0.081(5) 0.083(5) 0.070(4) 0.025(4) 0.011(4) -0.021(4)
C53 0.098(5) 0.077(4) 0.068(5) 0.013(4) 0.018(4) -0.001(4)
C54 0.071(4) 0.105(5) 0.067(5) -0.008(4) 0.023(3) -0.003(4)
C55 0.097(6) 0.089(5) 0.108(6) 0.006(4) 0.024(5) 0.019(4)
C56 0.068(4) 0.147(7) 0.099(6) -0.002(5) 0.029(4) 0.002(5)
C57 0.076(5) 0.063(4) 0.145(7) -0.004(4) 0.031(5) 0.008(4)
C58 0.115(6) 0.086(6) 0.176(9) -0.027(6) 0.086(6) -0.021(5)
C59 0.071(4) 0.065(4) 0.101(5) 0.016(3) 0.012(4) -0.006(3)
C60 0.148(7) 0.070(5) 0.099(6) -0.021(4) 0.044(6) 0.012(5)
C61 0.110(5) 0.110(5) 0.125(6) -0.004(5) 0.047(5) -0.020(4)
C62 0.074(4) 0.078(5) 0.113(6) 0.034(4) 0.027(4) 0.012(3)
C63 0.077(5) 0.097(5) 0.152(7) 0.039(5) 0.023(5) -0.001(4)
C65 0.104(5) 0.069(5) 0.130(7) 0.015(5) 0.032(5) 0.002(4)
C66 0.123(7) 0.119(6) 0.083(6) 0.014(5) 0.002(5) -0.017(5)
C67 0.105(5) 0.104(6) 0.063(5) 0.011(5) 0.021(4) 0.002(4)
C68 0.154(7) 0.091(5) 0.103(6) 0.016(4) 0.054(5) -0.006(4)
C69 0.140(7) 0.087(5) 0.149(8) 0.019(5) 0.095(6) 0.006(6)
C70 0.087(5) 0.156(8) 0.131(7) -0.014(6) 0.057(5) -0.053(6)
C71 0.068(4) 0.110(6) 0.095(5) -0.001(4) 0.048(4) -0.008(4)
C72 0.099(5) 0.105(6) 0.146(7) -0.010(5) 0.010(5) 0.007(4)
C73 0.144(6) 0.090(5) 0.159(8) -0.010(5) 0.090(6) -0.001(4)
C74 0.129(8) 0.216(10) 0.169(9) 0.110(8) 0.021(7) 0.005(7)
C75 0.132(6) 0.171(7) 0.079(5) -0.007(5) 0.042(5) -0.002(5)
C76 0.077(5) 0.130(6) 0.110(6) -0.001(4) 0.005(4) -0.007(4)
C77 0.114(8) 0.110(7) 0.333(15) -0.076(8) -0.007(8) 0.023(6)
C78 0.072(4) 0.096(6) 0.103(7) 0.027(6) 0.006(4) -0.021(4)
C81 0.078(5) 0.079(5) 0.145(7) -0.025(5) 0.021(5) 0.000(4)
C82 0.099(6) 0.079(5) 0.125(7) -0.001(5) 0.047(5) 0.010(4)
C84 0.124(6) 0.102(5) 0.106(6) 0.000(5) 0.022(5) -0.016(4)
C85 0.104(6) 0.119(6) 0.175(8) -0.013(5) 0.046(6) -0.024(5)
C86 0.110(6) 0.141(7) 0.275(13) 0.023(8) 0.017(7) 0.031(6)
C89 0.083(5) 0.117(6) 0.126(7) 0.000(5) 0.040(5) -0.002(5)
C90 0.095(5) 0.107(6) 0.161(8) -0.040(5) 0.071(5) -0.026(5)
C91 0.230(11) 0.225(11) 0.254(12) 0.113(9) 0.145(9) 0.158(9)
C93 0.160(9) 0.089(6) 0.347(15) 0.057(8) 0.124(9) 0.041(7)
C94 0.192(10) 0.313(14) 0.349(16) -0.197(13) 0.175(11) -0.166(11)
C95 0.162(8) 0.136(7) 0.236(11) -0.087(7) 0.105(8) -0.055(6)
C96 0.096(6) 0.189(8) 0.162(9) 0.075(7) 0.002(6) -0.021(6)
C98 0.279(13) 0.408(17) 0.098(8) -0.037(9) 0.065(8) -0.263(13)
C99 0.148(8) 0.132(7) 0.244(11) -0.082(7) 0.032(7) 0.019(6)
C117 0.165(9) 0.112(7) 0.238(11) 0.010(7) 0.082(8) -0.006(6)
C100 0.074(5) 0.137(8) 0.116(7) 0.070(6) -0.008(5) -0.017(5)
C118 0.091(7) 0.46(2) 0.278(15) 0.256(15) -0.043(8) -0.047(10)
C119 0.118(6) 0.080(6) 0.137(9) 0.027(6) 0.009(6) -0.028(5)
C101 0.126(7) 0.227(10) 0.231(11) -0.078(8) -0.019(7) -0.047(7)
C102 0.317(15) 0.288(14) 0.264(14) -0.106(11) 0.217(13) -0.154(12)
C103 0.240(11) 0.441(19) 0.086(7) -0.062(9) 0.088(7) -0.192(13)
C104 0.159(10) 0.148(10) 0.55(3) -0.044(13) 0.131(13) 0.005(9)
C105 0.091(7) 0.137(9) 0.365(16) -0.059(9) 0.032(8) 0.014(7)

loop_
_atom_type_symbol
_atom_type_description
_atom_type_scat_dispersion_real
_atom_type_scat_dispersion_imag
_atom_type_scat_source
C C 0.0033 0.0016 'International Tables Vol C Tables 4.2.6.8 and 6.1.1.4'
H H 0.0000 0.0000 'International Tables Vol C Tables 4.2.6.8 and 6.1.1.4'
N N 0.0061 0.0033 'International Tables Vol C Tables 4.2.6.8 and 6.1.1.4'
O O 0.0106 0.0060 'International Tables Vol C Tables 4.2.6.8 and 6.1.1.4'
K K 0.2009 0.2494 'International Tables Vol C Tables 4.2.6.8 and 6.1.1.4'

loop_
_geom_angle_atom_site_label_1
_geom_angle_atom_site_label_2
_geom_angle_atom_site_label_3
_geom_angle
O4 K1 O7 159.73(13)
O4 K1 O1 83.51(11)
O7 K1 O1 116.57(13)
O4 K1 O3 89.95(11)
O7 K1 O3 88.45(14)
O1 K1 O3 86.89(11)
O4 K1 N4 64.71(14)
O7 K1 N4 104.46(16)
O1 K1 N4 119.10(13)
O3 K1 N4 138.99(13)
O4 K1 C32 102.92(15)
O7 K1 C32 97.31(16)
O1 K1 C32 22.43(12)
O3 K1 C32 97.98(13)
N4 K1 C32 118.09(14)
O4 K1 C40 127.60(14)
O7 K1 C40 72.65(15)
O1 K1 C40 44.32(13)
O3 K1 C40 91.30(13)
N4 K1 C40 129.64(14)
C32 K1 C40 25.37(13)
O4 K1 C30 88.28(14)
O7 K1 C30 81.64(16)
O1 K1 C30 127.24(15)
O3 K1 C30 145.30(15)
N4 K1 C30 23.60(13)
C32 K1 C30 116.17(15)
C40 K1 C30 116.75(15)
O4 K1 K2 44.70(8)
O7 K1 K2 128.23(12)
O1 K1 K2 87.92(9)
O3 K1 K2 45.65(8)
N4 K1 K2 100.52(12)
C32 K1 K2 109.60(12)
C40 K1 K2 120.98(11)
C30 K1 K2 120.40(11)
O4 K1 K4 88.50(9)
O7 K1 K4 103.87(11)
O1 K1 K4 44.03(7)
O3 K1 K4 43.02(8)
N4 K1 K4 151.65(13)
C32 K1 K4 56.60(10)
C40 K1 K4 59.49(11)
C30 K1 K4 171.06(13)
K2 K1 K4 61.78(3)
O4 K1 K3 42.99(8)
O7 K1 K3 156.96(10)
O1 K1 K3 40.51(8)
O3 K1 K3 87.82(9)
N4 K1 K3 93.13(12)
C32 K1 K3 60.78(12)
C40 K1 K3 84.72(12)
C30 K1 K3 113.32(12)
K2 K1 K3 60.67(4)
K4 K1 K3 59.29(3)
O2 K2 O4 87.01(12)
O2 K2 O5 158.38(15)
O4 K2 O5 88.57(16)
O2 K2 O3 84.38(12)
O4 K2 O3 88.35(11)
O5 K2 O3 116.65(15)
O2 K2 N1 65.60(13)
O4 K2 N1 133.84(12)
O5 K2 N1 103.48(16)
O3 K2 N1 122.52(12)
O2 K2 C50 102.75(14)
O4 K2 C50 101.83(13)
O5 K2 C50 98.88(16)
O3 K2 C50 22.35(11)
N1 K2 C50 119.45(14)
O2 K2 C12 89.22(12)
O4 K2 C12 140.63(14)
O5 K2 C12 80.87(16)
O3 K2 C12 130.23(14)
N1 K2 C12 23.64(11)
C50 K2 C12 117.19(15)
O2 K2 C21 126.84(14)
O4 K2 C21 96.22(13)
O5 K2 C21 74.69(16)
O3 K2 C21 42.94(13)
N1 K2 C21 129.92(14)
C50 K2 C21 24.67(13)
C12 K2 C21 116.86(15)
O2 K2 C33 94.20(13)
O4 K2 C33 20.13(11)
O5 K2 C33 75.31(16)
O3 K2 C33 107.75(13)
N1 K2 C33 121.60(15)
C50 K2 C33 118.31(15)
C12 K2 C33 121.95(15)
C21 K2 C33 106.57(15)
O2 K2 K1 88.64(9)
O4 K2 K1 43.14(8)
O5 K2 K1 102.43(13)
O3 K2 K1 45.59(8)
N1 K2 K1 153.80(10)
C50 K2 K1 59.54(10)
C12 K2 K1 175.51(11)
C21 K2 K1 61.70(10)
C33 K2 K1 62.16(11)
O2 K2 K3 43.59(8)
O4 K2 K3 43.65(8)
O5 K2 K3 126.95(14)
O3 K2 K3 88.45(9)
N1 K2 K3 99.08(10)
C50 K2 K3 110.53(11)
C12 K2 K3 118.96(11)
C21 K2 K3 122.37(10)
C33 K2 K3 52.07(9)
K1 K2 K3 61.52(4)
O2 K2 K4 42.58(8)
O4 K2 K4 85.81(9)
O5 K2 K4 157.81(13)
O3 K2 K4 41.82(8)
N1 K2 K4 95.83(11)
C50 K2 K4 61.52(11)
C12 K2 K4 116.36(10)
C21 K2 K4 84.60(11)
C33 K2 K4 103.80(10)
K1 K2 K4 59.68(5)
K3 K2 K4 58.91(3)
O1 K3 O2 87.14(11)
O1 K3 O4 84.03(11)
O2 K3 O4 84.51(11)
O1 K3 O8 157.94(9)
O2 K3 O8 87.74(9)
O4 K3 O8 116.80(9)
O1 K3 O8' 159.49(9)
O2 K3 O8' 89.13(9)
O4 K3 O8' 115.68(9)
O8 K3 O8' 1.899(1)
O1 K3 N3 65.54(14)
O2 K3 N3 135.00(12)
O4 K3 N3 124.28(12)
O8 K3 N3 104.29(12)
O8' K3 N3 104.18(12)
O1 K3 C33 104.14(14)
O2 K3 C33 96.71(14)
O4 K3 C33 23.09(11)
O8 K3 C33 97.76(12)
O8' K3 C33 96.32(12)
N3 K3 C33 123.41(14)
O1 K3 C41 127.29(14)
O2 K3 C41 89.78(13)
O4 K3 C41 43.34(13)
O8 K3 C41 74.11(11)
O8' K3 C41 72.81(11)
N3 K3 C41 135.18(14)
C33 K3 C41 24.40(12)
O1 K3 C37 96.35(13)
O2 K3 C37 20.48(10)
O4 K3 C37 103.61(13)
O8 K3 C37 72.68(11)
O8' K3 C37 74.34(11)
N3 K3 C37 124.26(13)
C33 K3 C37 111.90(15)
C41 K3 C37 98.57(15)
O1 K3 C27 90.22(13)
O2 K3 C27 41.62(12)
O4 K3 C27 126.10(12)
O8 K3 C27 71.93(10)
O8' K3 C27 73.82(10)
N3 K3 C27 100.69(13)
C33 K3 C27 135.78(15)
C41 K3 C27 119.94(15)
C37 K3 C27 23.96(12)
O1 K3 C20 88.21(13)
O2 K3 C20 141.95(14)
O4 K3 C20 132.44(14)
O8 K3 C20 82.70(11)
O8' K3 C20 82.37(11)
N3 K3 C20 22.69(13)
C33 K3 C20 121.00(16)
C41 K3 C20 122.18(15)
C37 K3 C20 123.89(15)
C27 K3 C20 100.70(15)
O1 K3 K4 43.73(8)
O2 K3 K4 43.82(8)
O4 K3 K4 86.81(9)
O8 K3 K4 125.49(5)
O8' K3 K4 127.28(5)
N3 K3 K4 98.97(11)
C33 K3 K4 109.15(11)
C41 K3 K4 118.68(11)
C37 K3 K4 53.60(11)
C27 K3 K4 55.54(10)
C20 K3 K4 117.98(11)
O3 K4 O1 89.58(11)
O3 K4 O2 85.10(12)
O1 K4 O2 86.05(11)
O3 K4 O6 159.17(15)
O1 K4 O6 89.86(13)
O2 K4 O6 115.63(15)
O3 K4 N2 65.92(14)
O1 K4 N2 136.75(13)
O2 K4 N2 123.93(13)
O6 K4 N2 101.19(16)
O3 K4 C37 103.90(13)
O1 K4 C37 97.19(13)
O2 K4 C37 21.85(10)
O6 K4 C37 96.83(16)
N2 K4 C37 122.26(14)
O3 K4 C32 96.56(12)
O1 K4 C32 20.16(11)
O2 K4 C32 105.44(14)
O6 K4 C32 76.68(14)
N2 K4 C32 123.90(15)
C37 K4 C32 113.52(15)
O3 K4 C27 127.42(13)
O1 K4 C27 89.95(12)
O2 K4 C27 42.45(12)
O6 K4 C27 73.40(16)
N2 K4 C27 133.30(14)
C37 K4 C27 24.50(12)
C32 K4 C27 100.46(15)
O3 K4 C26 88.96(15)
O1 K4 C26 141.22(16)
O2 K4 C26 132.36(15)
O6 K4 C26 78.57(16)
N2 K4 C26 23.12(14)
C37 K4 C26 120.72(18)
C32 K4 C26 122.20(17)
C27 K4 C26 120.82(18)
O3 K4 K1 44.87(8)
O1 K4 K1 44.87(8)
O2 K4 K1 86.87(9)
O6 K4 K1 129.52(10)
N2 K4 K1 101.28(12)
C37 K4 K1 108.02(10)
C32 K4 K1 53.31(9)
C27 K4 K1 118.03(10)
C26 K4 K1 120.11(15)
O3 K4 K3 91.07(9)
O1 K4 K3 41.85(8)
O2 K4 K3 44.60(8)
O6 K4 K3 102.27(12)
N2 K4 K3 156.47(12)
C37 K4 K3 56.32(10)
C32 K4 K3 60.85(12)
C27 K4 K3 56.98(10)
C26 K4 K3 176.93(14)
K1 K4 K3 61.66(5)
O3 K4 K2 43.65(8)
O1 K4 K2 85.91(9)
O2 K4 K2 41.47(8)
O6 K4 K2 156.91(13)
N2 K4 K2 97.38(12)
C37 K4 K2 61.34(10)
C32 K4 K2 104.02(11)
C27 K4 K2 83.90(10)
C26 K4 K2 117.93(10)
K1 K4 K2 58.54(4)
K3 K4 K2 60.41(4)
C36 N1 C12 118.7(5)
C36 N1 K2 135.7(4)
C12 N1 K2 105.6(3)
C52 N2 C26 117.3(5)
C52 N2 K4 133.9(4)
C26 N2 K4 108.7(3)
C11 N3 C20 118.4(5)
C11 N3 K3 133.5(4)
C20 N3 K3 108.1(3)
C47 N4 C30 120.9(5)
C47 N4 K1 134.6(4)
C30 N4 K1 104.5(3)
C32 O1 K3 143.8(3)
C32 O1 K4 114.3(3)
K3 O1 K4 94.41(12)
C32 O1 K1 104.2(3)
K3 O1 K1 96.39(12)
K4 O1 K1 91.10(11)
C37 O2 K2 142.9(3)
C37 O2 K4 107.7(3)
K2 O2 K4 95.94(13)
C37 O2 K3 112.3(3)
K2 O2 K3 94.70(13)
K4 O2 K3 91.58(11)
C50 O3 K4 141.6(3)
C50 O3 K1 120.2(3)
K4 O3 K1 92.11(13)
C50 O3 K2 105.4(3)
K4 O3 K2 94.53(13)
K1 O3 K2 88.77(10)
C33 O4 K1 145.3(4)
C33 O4 K2 115.2(3)
K1 O4 K2 92.16(12)
C33 O4 K3 102.8(3)
K1 O4 K3 96.08(12)
K2 O4 K3 93.35(11)
C77 O5 C105 107.6(6)
C77 O5 K2 124.6(5)
C105 O5 K2 127.8(5)
C63 O6 C74 107.9(5)
C63 O6 K4 117.9(4)
C74 O6 K4 127.3(5)
C51 O7 C84 109.2(5)
C51 O7 K1 130.4(4)
C84 O7 K1 118.3(4)
C16 C10 C11 115.6(5)
C16 C10 C32 118.8(6)
C11 C10 C32 125.6(5)
N3 C11 C10 128.0(5)
C14 C12 C29 123.0(5)
C14 C12 N1 117.4(5)
C29 C12 N1 119.2(5)
C14 C12 K2 114.3(3)
C29 C12 K2 96.4(3)
N1 C12 K2 50.8(3)
C34 C13 C50 120.4(6)
C34 C13 C52 115.4(6)
C50 C13 C52 124.1(6)
C12 C14 C59 117.2(5)
C12 C14 C62 123.6(5)
C59 C14 C62 119.2(6)
C39 C15 C23 122.8(6)
C43 C16 C10 124.0(6)
C42 C20 C71 122.1(6)
C42 C20 N3 120.3(6)
C71 C20 N3 117.5(6)
C42 C20 K3 113.2(4)
C71 C20 K3 101.4(4)
N3 C20 K3 49.2(3)
C55 C21 C50 118.1(6)
C55 C21 K2 140.0(4)
C50 C21 K2 73.3(4)
C57 C22 C38 124.1(6)
C15 C23 C47 119.1(6)
C15 C23 C33 116.8(6)
C47 C23 C33 124.1(6)
C30 C24 C82 119.3(7)
C30 C24 C81 120.9(7)
C82 C24 C81 119.8(7)
C45 C25 C30 118.3(6)
C45 C25 C46 120.9(6)
C30 C25 C46 120.8(7)
C31 C26 C78 124.8(7)
C31 C26 N2 118.0(6)
C78 C26 N2 116.9(7)
C31 C26 K4 93.1(4)
C78 C26 K4 120.2(4)
N2 C26 K4 48.2(3)
C49 C27 C37 118.4(6)
C49 C27 K4 142.7(4)
C37 C27 K4 72.3(3)
C49 C27 K3 148.0(4)
C37 C27 K3 74.6(3)
K4 C27 K3 67.48(12)
C40 C28 C43 123.9(6)
C35 C29 C12 117.7(5)
C35 C29 C54 121.6(6)
C12 C29 C54 120.7(5)
C24 C30 C25 121.4(7)
C24 C30 N4 117.5(6)
C25 C30 N4 120.9(6)
C24 C30 K1 98.9(4)
C25 C30 K1 113.1(4)
N4 C30 K1 51.9(3)
C65 C31 C26 115.2(7)
C65 C31 C53 122.6(7)
C26 C31 C53 122.1(6)
O1 C32 C10 123.2(6)
O1 C32 C40 118.9(5)
C10 C32 C40 117.9(6)
O1 C32 K1 53.3(3)
C10 C32 K1 139.5(3)
C40 C32 K1 80.8(3)
O1 C32 K4 45.5(2)
C10 C32 K4 141.5(4)
C40 C32 K4 85.3(3)
K1 C32 K4 70.09(13)
O4 C33 C41 118.6(6)
O4 C33 C23 121.8(6)
C41 C33 C23 119.6(6)
O4 C33 K3 54.1(3)
C41 C33 K3 83.2(4)
C23 C33 K3 133.5(3)
O4 C33 K2 44.6(3)
C41 C33 K2 84.1(4)
C23 C33 K2 144.0(4)
K3 C33 K2 71.44(14)
C13 C34 C56 121.0(6)
C44 C35 C29 121.2(6)
N1 C36 C38 128.0(6)
O2 C37 C27 117.0(6)
O2 C37 C38 124.4(5)
C27 C37 C38 118.6(5)
O2 C37 K4 50.4(3)
C27 C37 K4 83.2(4)
C38 C37 K4 137.3(4)
O2 C37 K3 47.3(3)
C27 C37 K3 81.4(3)
C38 C37 K3 144.0(4)
K4 C37 K3 70.08(14)
C22 C38 C37 118.5(5)
C22 C38 C36 118.3(6)
C37 C38 C36 123.2(5)
C67 C39 C15 118.8(6)
C28 C40 C32 118.7(6)
C28 C40 K1 143.8(4)
C32 C40 K1 73.9(3)
C67 C41 C33 118.6(6)
C67 C41 K3 139.2(4)
C33 C41 K3 72.4(3)
C90 C42 C20 118.3(6)
C90 C42 C58 120.1(7)
C20 C42 C58 121.5(7)
C16 C43 C28 116.7(6)
C35 C44 C59 121.3(5)
C60 C45 C25 120.7(7)
C94 C46 C91 110.7(8)
C94 C46 C25 112.0(6)
C91 C46 C25 111.1(6)
N4 C47 C23 129.3(6)
C57 C49 C27 122.9(6)
O3 C50 C13 124.1(6)
O3 C50 C21 116.7(5)
C13 C50 C21 119.1(6)
O3 C50 K2 52.2(3)
C13 C50 K2 136.8(4)
C21 C50 K2 82.0(4)
O7 C51 C98 109.1(6)
N2 C52 C13 129.3(6)
C31 C53 C61 112.4(6)
C31 C53 C76 110.6(5)
C61 C53 C76 109.7(5)
C68 C54 C29 109.5(5)
C68 C54 C75 110.0(5)
C29 C54 C75 113.9(5)
C21 C55 C56 122.9(6)
C55 C56 C34 118.4(6)
C22 C57 C49 117.5(6)
C42 C58 C95 113.7(7)
C42 C58 C117 109.6(7)
C95 C58 C117 112.1(7)
C44 C59 C14 119.6(6)
C45 C60 C82 121.4(7)
C14 C62 C48 113.8(5)
C14 C62 C73 111.9(5)
C48 C62 C73 108.4(5)
O6 C63 C96 107.9(6)
C119 C65 C31 125.0(8)
C102 C66 C78 114.3(7)
C102 C66 C101 111.2(8)
C78 C66 C101 110.5(7)
C39 C67 C41 123.4(7)
C99 C69 C86 110.0(7)
C99 C69 C71 112.4(6)
C86 C69 C71 110.8(7)
C90 C70 C89 121.0(7)
C89 C71 C20 118.0(6)
C89 C71 C69 118.4(7)
C20 C71 C69 123.6(6)
O6 C74 C118 105.3(7)
O5 C77 C104 108.5(8)
C26 C78 C100 112.7(7)
C26 C78 C66 123.8(7)
C100 C78 C66 123.4(8)
C85 C81 C24 114.6(7)
C85 C81 C72 110.4(6)
C24 C81 C72 109.0(5)
C24 C82 C60 118.8(7)
O7 C84 C103 106.4(6)
C71 C89 C70 120.4(7)
C70 C90 C42 120.2(7)
C104 C93 C105 102.9(8)
C118 C96 C63 105.3(7)
C51 C98 C103 106.9(7)
C119 C100 C78 123.3(8)
C96 C118 C74 111.6(8)
C65 C119 C100 118.9(8)
C84 C103 C98 104.9(7)
C77 C104 C93 105.8(9)
O5 C105 C93 108.2(7)
C4 O8 C1 118.45(2)
C4 O8 K3 126.56(3)
C1 O8 K3 114.59(3)
O8 C1 C2 104.09(2)
C1 C2 C3 95.11(2)
C4 C3 C2 103.71(3)
O8 C4 C3 104.989(17)
C1' O8' C4' 108.59(4)
C1' O8' K3 125.47(3)
C4' O8' K3 125.91(3)
O8' C1' C2' 100.978(18)
C1' C2' C3' 96.135(9)
C4' C3' C2' 104.330(18)
C3' C4' O8' 111.41(4)

loop_
_geom_bond_atom_site_label_1
_geom_bond_atom_site_label_2
_geom_bond_distance
K1 O4 2.595(4)
K1 O7 2.704(4)
K1 O1 2.709(4)
K1 O3 2.710(4)
K1 N4 2.776(5)
K1 C32 3.274(6)
K1 C40 3.363(6)
K1 C30 3.414(6)
K1 K2 3.793(2)
K1 K4 3.838(3)
K1 K3 3.940(2)
K2 O2 2.609(4)
K2 O4 2.670(4)
K2 O5 2.688(5)
K2 O3 2.713(4)
K2 N1 2.752(5)
K2 C50 3.308(7)
K2 C12 3.421(5)
K2 C21 3.421(7)
K2 C33 3.437(7)
K2 K3 3.9074(17)
K2 K4 3.918(2)
K3 O1 2.575(4)
K3 O2 2.703(4)
K3 O4 2.702(4)
K3 O8 2.7145(16)
K3 O8' 2.7294(16)
K3 N3 2.801(5)
K3 C33 3.251(6)
K3 C41 3.386(6)
K3 C37 3.406(7)
K3 C27 3.493(6)
K3 C20 3.517(6)
K3 K4 3.848(2)
K4 O3 2.621(4)
K4 O1 2.668(4)
K4 O2 2.665(4)
K4 O6 2.724(4)
K4 N2 2.739(5)
K4 C37 3.294(7)
K4 C32 3.408(6)
K4 C27 3.435(6)
K4 C26 3.481(6)
N1 C36 1.258(6)
N1 C12 1.424(6)
N2 C52 1.270(6)
N2 C26 1.443(7)
N3 C11 1.266(6)
N3 C20 1.427(7)
N4 C47 1.265(6)
N4 C30 1.411(7)
O1 C32 1.289(6)
O2 C37 1.287(6)
O3 C50 1.305(6)
O4 C33 1.307(6)
O5 C77 1.313(8)
O5 C105 1.394(9)
O6 C63 1.408(7)
O6 C74 1.415(8)
O7 C51 1.405(7)
O7 C84 1.439(7)
C10 C16 1.400(7)
C10 C11 1.419(7)
C10 C32 1.439(7)
C12 C14 1.399(7)
C12 C29 1.393(7)
C13 C34 1.386(7)
C13 C50 1.412(7)
C13 C52 1.448(7)
C14 C59 1.423(7)
C14 C62 1.497(7)
C15 C39 1.370(8)
C15 C23 1.401(7)
C16 C43 1.395(8)
C20 C42 1.390(8)
C20 C71 1.404(8)
C21 C55 1.382(8)
C21 C50 1.442(7)
C22 C57 1.374(7)
C22 C38 1.384(7)
C23 C47 1.428(7)
C23 C33 1.449(7)
C24 C30 1.378(8)
C24 C82 1.385(8)
C24 C81 1.525(8)
C25 C45 1.399(8)
C25 C30 1.406(7)
C25 C46 1.518(8)
C26 C31 1.406(8)
C26 C78 1.431(8)
C27 C49 1.410(8)
C27 C37 1.434(7)
C28 C40 1.394(7)
C28 C43 1.391(8)
C29 C35 1.385(7)
C29 C54 1.500(7)
C31 C65 1.384(8)
C31 C53 1.480(8)
C32 C40 1.460(7)
C33 C41 1.409(7)
C34 C56 1.404(8)
C35 C44 1.376(7)
C36 C38 1.466(7)
C37 C38 1.445(7)
C39 C67 1.359(8)
C41 C67 1.376(7)
C42 C90 1.386(8)
C42 C58 1.484(8)
C44 C59 1.383(7)
C45 C60 1.331(8)
C46 C94 1.499(9)
C46 C91 1.504(8)
C48 C62 1.514(7)
C49 C57 1.392(8)
C51 C98 1.408(9)
C53 C61 1.493(7)
C53 C76 1.517(7)
C54 C68 1.510(7)
C54 C75 1.515(7)
C55 C56 1.397(8)
C58 C95 1.489(9)
C58 C117 1.535(10)
C60 C82 1.426(9)
C62 C73 1.534(8)
C63 C96 1.444(8)
C65 C119 1.345(9)
C66 C102 1.486(9)
C66 C78 1.487(9)
C66 C101 1.506(9)
C69 C99 1.479(9)
C69 C86 1.515(9)
C69 C71 1.525(8)
C70 C90 1.373(9)
C70 C89 1.393(9)
C71 C89 1.372(8)
C72 C81 1.543(8)
C74 C118 1.418(10)
C77 C104 1.409(11)
C78 C100 1.449(9)
C81 C85 1.525(8)
C84 C103 1.454(9)
C93 C104 1.408(11)
C93 C105 1.442(10)
C96 C118 1.379(10)
C98 C103 1.525(10)
C100 C119 1.368(9)
O8 C4 1.26513(19)
O8 C1 1.4741(4)
C1 C2 1.6019(5)
C2 C3 1.6675(4)
C3 C4 1.5201(5)
O8' C1' 1.3308(5)
O8' C4' 1.6646(7)
C1' C2' 1.5432(5)
C2' C3' 1.9330(13)
C3' C4' 1.0981(4)

loop_
_platon_squeeze_void_nr
_platon_squeeze_void_average_x
_platon_squeeze_void_average_y
_platon_squeeze_void_average_z
_platon_squeeze_void_volume
_platon_squeeze_void_count_electrons
_platon_squeeze_void_content
1 0.000 0.230 0.250 703 108 ' '
2 0.000 0.770 0.750 703 109 ' '
3 0.250 0.750 0.500 277 47 ' '
4 0.250 0.250 1.000 277 47 ' '
5 0.500 0.730 0.250 703 108 ' '
6 0.500 0.270 0.750 703 109 ' '
7 0.750 0.250 0.500 277 47 ' '
8 0.750 0.750 1.000 277 47 ' '
